data_4317589
loop_
_publ_author_name
'Dongwhan Lee'
'Stephen J. Lippard'

_publ_section_title
;
 Synthetic Analogue of the {Fe2(\m-OH)2(\m-O2CR)}3+ Core of Soluble
 Methane Monooxygenase Hydroxylase via Synthesis and Dioxygen Reactivity
 of Carboxylate-Bridged Diiron(II) Complexes
;
_journal_name_full 'Inorganic Chemistry'
_journal_page_first 827
_journal_page_last 837
_journal_paper_doi 10.1021/ic011008s
_journal_volume 41
_journal_year 2002
_chemical_formula_sum 'C51 H60 Cl2 Fe N4 O4'
_chemical_formula_weight 919.78
_chemical_name_common '[Fe(O2CArTol)2(N,N-Me2en)2]'
_chemical_name_systematic
;
  ?
;
_space_group_IT_number 14
_symmetry_cell_setting monoclinic
_symmetry_space_group_name_Hall '-P 2ybc'
_symmetry_space_group_name_H-M 'P 1 21/c 1'
_atom_sites_solution_hydrogens geom
_atom_sites_solution_primary direct
_atom_sites_solution_secondary difmap
_audit_creation_method SHELXL-97
_cell_angle_alpha 90.00
_cell_angle_beta 100.406(2)
_cell_angle_gamma 90.00
_cell_formula_units_Z 4
_cell_length_a 13.2599(15)
_cell_length_b 16.4107(19)
_cell_length_c 22.131(3)
_cell_measurement_temperature 293(2)
_cell_volume 4736.6(10)
_computing_cell_refinement 'Bruker SMART'
_computing_data_collection 'Bruker SMART'
_computing_data_reduction 'Bruker SHELXTL'
_computing_molecular_graphics 'Bruker SHELXTL'
_computing_publication_material 'Bruker SHELXTL'
_computing_structure_refinement 'SHELXL-97 (Sheldrick, 1997)'
_computing_structure_solution 'SHELXS-97 (Sheldrick, 1990)'
_diffrn_ambient_temperature 293(2)
_diffrn_measured_fraction_theta_full 0.930
_diffrn_measured_fraction_theta_max 0.930
_diffrn_measurement_device_type 'CCD area detector'
_diffrn_measurement_method 'phi and omega scans'
_diffrn_radiation_monochromator graphite
_diffrn_radiation_source 'fine-focus sealed tube'
_diffrn_radiation_type MoK\a
_diffrn_radiation_wavelength 0.71073
_diffrn_reflns_av_R_equivalents 0.0301
_diffrn_reflns_av_sigmaI/netI 0.0384
_diffrn_reflns_limit_h_max 16
_diffrn_reflns_limit_h_min -11
_diffrn_reflns_limit_k_max 20
_diffrn_reflns_limit_k_min -21
_diffrn_reflns_limit_l_max 29
_diffrn_reflns_limit_l_min -29
_diffrn_reflns_number 29393
_diffrn_reflns_theta_full 28.28
_diffrn_reflns_theta_max 28.28
_diffrn_reflns_theta_min 1.87
_exptl_absorpt_coefficient_mu 0.480
_exptl_crystal_colour colorless
_exptl_crystal_density_diffrn 1.290
_exptl_crystal_density_method 'not measured'
_exptl_crystal_description block
_exptl_crystal_F_000 1944
_exptl_crystal_size_max 0.15
_exptl_crystal_size_mid 0.15
_exptl_crystal_size_min 0.1
_refine_diff_density_max 0.799
_refine_diff_density_min -0.602
_refine_diff_density_rms 0.051
_refine_ls_extinction_method none
_refine_ls_goodness_of_fit_ref 0.996
_refine_ls_hydrogen_treatment mixed
_refine_ls_matrix_type full
_refine_ls_number_parameters 575
_refine_ls_number_reflns 10924
_refine_ls_number_restraints 0
_refine_ls_restrained_S_all 0.996
_refine_ls_R_factor_all 0.0623
_refine_ls_R_factor_gt 0.0391
_refine_ls_shift/su_max 0.007
_refine_ls_shift/su_mean 0.001
_refine_ls_structure_factor_coef Fsqd
_refine_ls_weighting_details 'calc w=1/[\s^2^(Fo^2^)+(0.0572P)^2^+1.0039P] where P=(Fo^2^+2Fc^2^)/3'
_refine_ls_weighting_scheme calc
_refine_ls_wR_factor_gt 0.0966
_refine_ls_wR_factor_ref 0.1059
_reflns_number_gt 7988
_reflns_number_total 10924
_reflns_threshold_expression >2sigma(I)
_cod_data_source_file ic011008s_2.cif
_cod_data_source_block 4
_cod_depositor_comments
;
The following automatic conversions were performed:

'_symmetry_cell_setting' value 'Monoclinic' changed to 'monoclinic'
according to the built-in table from CIF Core dictionary named
'cif_core.dic' version 2.4.1 from 2010-06-29.

Automatic conversion script
Id: cif_fix_values 1646 2011-03-28 12:23:43Z adriana 
;
_cod_original_cell_volume 4736.5(9)
_cod_database_code 4317589

loop_
_symmetry_equiv_pos_as_xyz
'x, y, z'
'-x, y+1/2, -z+1/2'
'-x, -y, -z'
'x, -y-1/2, z-1/2'

loop_
_atom_site_label
_atom_site_type_symbol
_atom_site_fract_x
_atom_site_fract_y
_atom_site_fract_z
_atom_site_U_iso_or_equiv
_atom_site_adp_type
_atom_site_occupancy
_atom_site_symmetry_multiplicity
_atom_site_calc_flag
_atom_site_refinement_flags
_atom_site_disorder_assembly
_atom_site_disorder_group
Fe1 Fe 0.30544(2) 0.376479(15) 0.139701(11) 0.02165(7) Uani 1 1 d . . .
N1M N 0.45204(12) 0.30330(9) 0.13926(7) 0.0290(3) Uani 1 1 d . . .
N2M N 0.38207(13) 0.45507(10) 0.08207(8) 0.0282(3) Uani 1 1 d . . .
N1N N 0.22002(13) 0.30269(9) 0.20392(7) 0.0296(4) Uani 1 1 d . . .
N2N N 0.16141(14) 0.44750(11) 0.13012(9) 0.0315(4) Uani 1 1 d . . .
O1A O 0.23760(10) 0.30662(7) 0.06477(5) 0.0266(3) Uani 1 1 d . . .
O2A O 0.19658(11) 0.40064(7) -0.00899(6) 0.0314(3) Uani 1 1 d . . .
O1B O 0.36323(10) 0.44096(7) 0.21765(6) 0.0288(3) Uani 1 1 d . . .
O2B O 0.42580(12) 0.56050(8) 0.19309(6) 0.0350(3) Uani 1 1 d . . .
C1A C 0.63799(17) 0.30158(14) -0.07608(11) 0.0415(5) Uani 1 1 d . . .
H1AA H 0.6819 0.2566 -0.0614 0.062 Uiso 1 1 calc R . .
H1AB H 0.6590 0.3489 -0.0515 0.062 Uiso 1 1 calc R . .
H1AC H 0.6426 0.3126 -0.1181 0.062 Uiso 1 1 calc R . .
C2A C 0.52869(15) 0.28061(12) -0.07185(8) 0.0292(4) Uani 1 1 d . . .
C3A C 0.50382(16) 0.20533(12) -0.05013(9) 0.0323(4) Uani 1 1 d . . .
H3AA H 0.5556 0.1677 -0.0371 0.039 Uiso 1 1 calc R . .
C4A C 0.40291(16) 0.18512(11) -0.04746(9) 0.0299(4) Uani 1 1 d . . .
H4AA H 0.3881 0.1336 -0.0339 0.036 Uiso 1 1 calc R . .
C5A C 0.32399(14) 0.24046(10) -0.06461(8) 0.0238(4) Uani 1 1 d . . .
C6A C 0.34932(15) 0.31695(11) -0.08563(8) 0.0287(4) Uani 1 1 d . . .
H6AA H 0.2981 0.3556 -0.0969 0.034 Uiso 1 1 calc R . .
C7A C 0.44933(15) 0.33571(11) -0.08983(9) 0.0307(4) Uani 1 1 d . . .
H7AA H 0.4639 0.3863 -0.1050 0.037 Uiso 1 1 calc R . .
C8A C 0.21552(15) 0.21726(10) -0.06427(8) 0.0244(4) Uani 1 1 d . . .
C9A C 0.17516(16) 0.14931(11) -0.09823(9) 0.0308(4) Uani 1 1 d . . .
H9AA H 0.2163 0.1195 -0.1200 0.037 Uiso 1 1 calc R . .
C10A C 0.07466(17) 0.12605(12) -0.09977(9) 0.0354(5) Uani 1 1 d . . .
H10A H 0.0487 0.0805 -0.1224 0.042 Uiso 1 1 calc R . .
C11A C 0.01265(16) 0.16998(12) -0.06798(9) 0.0332(4) Uani 1 1 d . . .
H11A H -0.0550 0.1539 -0.0696 0.040 Uiso 1 1 calc R . .
C12A C 0.05001(14) 0.23837(11) -0.03338(8) 0.0254(4) Uani 1 1 d . . .
C13A C 0.15248(14) 0.26136(10) -0.03123(8) 0.0229(4) Uani 1 1 d . . .
C14A C 0.19889(13) 0.33001(10) 0.01069(8) 0.0230(4) Uani 1 1 d . . .
C15A C -0.02052(14) 0.28492(11) -0.00068(8) 0.0264(4) Uani 1 1 d . . .
C16A C -0.07719(16) 0.24561(12) 0.03806(9) 0.0331(4) Uani 1 1 d . . .
H16A H -0.0689 0.1899 0.0450 0.040 Uiso 1 1 calc R . .
C17A C -0.14593(16) 0.28873(13) 0.06643(10) 0.0357(5) Uani 1 1 d . . .
H17A H -0.1825 0.2614 0.0923 0.043 Uiso 1 1 calc R . .
C18A C -0.16102(15) 0.37154(12) 0.05698(9) 0.0326(4) Uani 1 1 d . . .
C19A C -0.10494(15) 0.41073(12) 0.01823(9) 0.0317(4) Uani 1 1 d . . .
H19A H -0.1139 0.4664 0.0112 0.038 Uiso 1 1 calc R . .
C20A C -0.03606(15) 0.36859(11) -0.01002(9) 0.0300(4) Uani 1 1 d . . .
H20A H 0.0006 0.3963 -0.0357 0.036 Uiso 1 1 calc R . .
C21A C -0.23646(18) 0.41904(15) 0.08632(12) 0.0475(6) Uani 1 1 d . . .
H21A H -0.2684 0.3834 0.1116 0.071 Uiso 1 1 calc R . .
H21B H -0.2879 0.4422 0.0549 0.071 Uiso 1 1 calc R . .
H21C H -0.2012 0.4619 0.1111 0.071 Uiso 1 1 calc R . .
C1B C -0.06409(17) 0.64034(15) 0.17332(10) 0.0437(5) Uani 1 1 d . . .
H1BA H -0.1174 0.6184 0.1927 0.066 Uiso 1 1 calc R . .
H1BB H -0.0674 0.6156 0.1337 0.066 Uiso 1 1 calc R . .
H1BC H -0.0730 0.6982 0.1686 0.066 Uiso 1 1 calc R . .
C2B C 0.03832(15) 0.62278(12) 0.21242(9) 0.0313(4) Uani 1 1 d . . .
C3B C 0.04681(16) 0.58000(12) 0.26734(9) 0.0337(4) Uani 1 1 d . . .
H3BA H -0.0124 0.5632 0.2808 0.040 Uiso 1 1 calc R . .
C4B C 0.14138(15) 0.56180(12) 0.30246(9) 0.0299(4) Uani 1 1 d . . .
H4BA H 0.1443 0.5332 0.3390 0.036 Uiso 1 1 calc R . .
C5B C 0.23225(14) 0.58536(10) 0.28425(8) 0.0252(4) Uani 1 1 d . . .
C6B C 0.22437(15) 0.63037(11) 0.22992(8) 0.0294(4) Uani 1 1 d . . .
H6BA H 0.2835 0.6488 0.2172 0.035 Uiso 1 1 calc R . .
C7B C 0.12906(16) 0.64780(12) 0.19478(9) 0.0327(4) Uani 1 1 d . . .
H7BA H 0.1258 0.6770 0.1584 0.039 Uiso 1 1 calc R . .
C8B C 0.33272(14) 0.56346(10) 0.32283(8) 0.0231(4) Uani 1 1 d . . .
C9B C 0.34344(15) 0.57082(11) 0.38653(8) 0.0274(4) Uani 1 1 d . . .
H9BA H 0.2900 0.5926 0.4034 0.033 Uiso 1 1 calc R . .
C10B C 0.43208(15) 0.54636(11) 0.42483(8) 0.0280(4) Uani 1 1 d . . .
H10B H 0.4375 0.5505 0.4672 0.034 Uiso 1 1 calc R . .
C11B C 0.51266(15) 0.51573(11) 0.40014(8) 0.0260(4) Uani 1 1 d . . .
H11B H 0.5723 0.4993 0.4262 0.031 Uiso 1 1 calc R . .
C12B C 0.50612(14) 0.50904(10) 0.33662(8) 0.0229(4) Uani 1 1 d . . .
C13B C 0.41506(14) 0.53163(10) 0.29789(7) 0.0214(4) Uani 1 1 d . . .
C14B C 0.40086(13) 0.51139(10) 0.22968(8) 0.0217(4) Uani 1 1 d . . .
C15B C 0.59626(14) 0.47573(11) 0.31301(8) 0.0248(4) Uani 1 1 d . . .
C16B C 0.64050(15) 0.40256(12) 0.33579(9) 0.0317(4) Uani 1 1 d . . .
H16B H 0.6115 0.3737 0.3645 0.038 Uiso 1 1 calc R . .
C17B C 0.72650(16) 0.37176(13) 0.31671(10) 0.0372(5) Uani 1 1 d . . .
H17B H 0.7544 0.3227 0.3330 0.045 Uiso 1 1 calc R . .
C18B C 0.77211(15) 0.41265(14) 0.27369(9) 0.0360(5) Uani 1 1 d . . .
C19B C 0.72785(16) 0.48569(13) 0.25082(9) 0.0364(5) Uani 1 1 d . . .
H19B H 0.7571 0.5145 0.2222 0.044 Uiso 1 1 calc R . .
C20B C 0.64139(15) 0.51687(12) 0.26947(9) 0.0305(4) Uani 1 1 d . . .
H20B H 0.6132 0.5656 0.2529 0.037 Uiso 1 1 calc R . .
C21B C 0.86601(18) 0.37857(17) 0.25314(12) 0.0534(6) Uani 1 1 d . . .
H21D H 0.8871 0.4147 0.2237 0.080 Uiso 1 1 calc R . .
H21E H 0.8503 0.3261 0.2347 0.080 Uiso 1 1 calc R . .
H21F H 0.9204 0.3732 0.2880 0.080 Uiso 1 1 calc R . .
C1M C 0.48739(16) 0.33386(12) 0.08352(9) 0.0344(5) Uani 1 1 d . . .
H1MA H 0.4436 0.3119 0.0473 0.041 Uiso 1 1 calc R . .
H1MB H 0.5566 0.3147 0.0837 0.041 Uiso 1 1 calc R . .
C2M C 0.48568(16) 0.42592(13) 0.08014(10) 0.0362(5) Uani 1 1 d . . .
H2MB H 0.5336 0.4484 0.1144 0.043 Uiso 1 1 calc R . .
H2MC H 0.5063 0.4437 0.0424 0.043 Uiso 1 1 calc R . .
C3M C 0.53122(17) 0.31648(14) 0.19380(10) 0.0425(5) Uani 1 1 d . . .
H3MA H 0.5904 0.2841 0.1907 0.064 Uiso 1 1 calc R . .
H3MB H 0.5052 0.3009 0.2299 0.064 Uiso 1 1 calc R . .
H3MC H 0.5500 0.3730 0.1965 0.064 Uiso 1 1 calc R . .
C4M C 0.43364(17) 0.21492(12) 0.13159(10) 0.0384(5) Uani 1 1 d . . .
H4MA H 0.4976 0.1874 0.1319 0.058 Uiso 1 1 calc R . .
H4MB H 0.3887 0.2049 0.0932 0.058 Uiso 1 1 calc R . .
H4MC H 0.4026 0.1949 0.1647 0.058 Uiso 1 1 calc R . .
C1N C 0.14207(17) 0.36105(13) 0.21683(10) 0.0378(5) Uani 1 1 d . . .
H1NA H 0.1750 0.4021 0.2452 0.045 Uiso 1 1 calc R . .
H1NB H 0.0926 0.3325 0.2364 0.045 Uiso 1 1 calc R . .
C2N C 0.08666(16) 0.40236(14) 0.15930(10) 0.0396(5) Uani 1 1 d . . .
H2NB H 0.0519 0.3619 0.1310 0.047 Uiso 1 1 calc R . .
H2NC H 0.0356 0.4396 0.1696 0.047 Uiso 1 1 calc R . .
C3N C 0.16994(18) 0.22805(12) 0.17512(10) 0.0392(5) Uani 1 1 d . . .
H3NA H 0.1360 0.2003 0.2040 0.059 Uiso 1 1 calc R . .
H3NB H 0.2208 0.1928 0.1633 0.059 Uiso 1 1 calc R . .
H3NC H 0.1206 0.2426 0.1395 0.059 Uiso 1 1 calc R . .
C4N C 0.28537(18) 0.27936(13) 0.26269(9) 0.0399(5) Uani 1 1 d . . .
H4NA H 0.2454 0.2490 0.2870 0.060 Uiso 1 1 calc R . .
H4NB H 0.3119 0.3276 0.2846 0.060 Uiso 1 1 calc R . .
H4NC H 0.3413 0.2464 0.2547 0.060 Uiso 1 1 calc R . .
C1S C 0.19243(19) 0.05565(14) 0.05991(12) 0.0472(6) Uani 1 1 d . . .
H1SA H 0.2500 0.0586 0.0938 0.057 Uiso 1 1 calc R . .
H1SB H 0.1920 0.1052 0.0359 0.057 Uiso 1 1 calc R . .
Cl1S Cl 0.20880(5) -0.02896(4) 0.01332(3) 0.05887(18) Uani 1 1 d . . .
Cl2S Cl 0.07937(5) 0.04988(4) 0.08899(3) 0.05963(18) Uani 1 1 d . . .
H1X H 0.3408(18) 0.4556(13) 0.0446(11) 0.037(6) Uiso 1 1 d . . .
H3X H 0.1396(17) 0.4552(13) 0.0922(11) 0.033(6) Uiso 1 1 d . . .
H4X H 0.1749(18) 0.4958(16) 0.1484(11) 0.048(7) Uiso 1 1 d . . .
H2X H 0.3831(17) 0.5021(14) 0.0968(10) 0.035(6) Uiso 1 1 d . . .

loop_
_atom_site_aniso_label
_atom_site_aniso_U_11
_atom_site_aniso_U_22
_atom_site_aniso_U_33
_atom_site_aniso_U_23
_atom_site_aniso_U_13
_atom_site_aniso_U_12
Fe1 0.02490(14) 0.02069(13) 0.01974(12) -0.00290(10) 0.00511(10) -0.00206(10)
N1M 0.0289(9) 0.0255(8) 0.0320(8) -0.0040(6) 0.0038(7) 0.0015(7)
N2M 0.0296(9) 0.0275(9) 0.0283(9) -0.0022(7) 0.0076(7) -0.0030(7)
N1N 0.0369(9) 0.0270(8) 0.0263(8) -0.0015(6) 0.0095(7) -0.0063(7)
N2N 0.0334(10) 0.0315(9) 0.0300(9) -0.0020(7) 0.0065(8) 0.0028(7)
O1A 0.0320(7) 0.0262(6) 0.0210(6) -0.0020(5) 0.0032(5) -0.0020(5)
O2A 0.0387(8) 0.0202(6) 0.0331(7) 0.0003(5) 0.0007(6) -0.0007(6)
O1B 0.0370(8) 0.0253(6) 0.0241(6) -0.0051(5) 0.0053(6) -0.0064(6)
O2B 0.0509(9) 0.0310(7) 0.0247(7) 0.0007(5) 0.0116(6) -0.0095(6)
C1A 0.0348(12) 0.0433(12) 0.0480(13) 0.0055(10) 0.0120(10) -0.0013(10)
C2A 0.0324(11) 0.0321(10) 0.0248(9) -0.0014(7) 0.0094(8) -0.0002(8)
C3A 0.0366(11) 0.0296(10) 0.0336(10) 0.0037(8) 0.0141(9) 0.0088(9)
C4A 0.0396(11) 0.0206(9) 0.0331(10) 0.0024(7) 0.0165(9) 0.0031(8)
C5A 0.0301(10) 0.0233(8) 0.0191(8) -0.0039(7) 0.0073(7) -0.0005(7)
C6A 0.0323(11) 0.0230(9) 0.0300(10) 0.0032(7) 0.0036(8) 0.0024(8)
C7A 0.0352(11) 0.0245(9) 0.0325(10) 0.0055(8) 0.0064(8) -0.0034(8)
C8A 0.0320(10) 0.0207(8) 0.0210(8) 0.0007(7) 0.0059(7) -0.0014(7)
C9A 0.0378(11) 0.0258(9) 0.0307(10) -0.0067(8) 0.0115(9) -0.0012(8)
C10A 0.0423(12) 0.0285(10) 0.0360(10) -0.0123(8) 0.0090(9) -0.0101(9)
C11A 0.0307(11) 0.0321(10) 0.0367(11) -0.0060(8) 0.0058(9) -0.0079(8)
C12A 0.0279(10) 0.0238(9) 0.0241(9) 0.0002(7) 0.0039(7) -0.0005(7)
C13A 0.0289(10) 0.0194(8) 0.0201(8) 0.0015(6) 0.0039(7) -0.0008(7)
C14A 0.0210(9) 0.0235(9) 0.0253(9) -0.0034(7) 0.0067(7) 0.0008(7)
C15A 0.0247(10) 0.0283(9) 0.0254(9) -0.0020(7) 0.0019(7) -0.0014(8)
C16A 0.0317(11) 0.0275(10) 0.0412(11) 0.0013(8) 0.0098(9) -0.0034(8)
C17A 0.0293(11) 0.0382(11) 0.0419(11) 0.0039(9) 0.0127(9) -0.0039(9)
C18A 0.0245(10) 0.0378(11) 0.0352(10) -0.0031(8) 0.0049(8) 0.0037(8)
C19A 0.0319(11) 0.0273(9) 0.0354(10) 0.0015(8) 0.0045(8) 0.0048(8)
C20A 0.0303(10) 0.0306(10) 0.0297(10) 0.0019(8) 0.0073(8) -0.0003(8)
C21A 0.0395(13) 0.0498(14) 0.0583(14) 0.0011(11) 0.0221(11) 0.0110(11)
C1B 0.0351(12) 0.0583(14) 0.0365(11) 0.0050(10) 0.0031(9) 0.0092(11)
C2B 0.0310(10) 0.0328(10) 0.0304(10) -0.0022(8) 0.0059(8) 0.0065(8)
C3B 0.0288(11) 0.0386(11) 0.0357(11) 0.0036(9) 0.0111(9) 0.0028(9)
C4B 0.0312(10) 0.0330(10) 0.0268(9) 0.0058(8) 0.0081(8) 0.0032(8)
C5B 0.0300(10) 0.0203(8) 0.0262(9) -0.0022(7) 0.0078(8) 0.0016(7)
C6B 0.0317(10) 0.0287(10) 0.0293(9) 0.0030(7) 0.0098(8) -0.0012(8)
C7B 0.0404(12) 0.0318(10) 0.0267(9) 0.0054(8) 0.0079(9) 0.0051(9)
C8B 0.0275(10) 0.0189(8) 0.0235(9) -0.0001(6) 0.0064(7) -0.0033(7)
C9B 0.0325(10) 0.0253(9) 0.0268(9) -0.0010(7) 0.0119(8) 0.0003(8)
C10B 0.0378(11) 0.0274(9) 0.0190(8) -0.0002(7) 0.0060(8) -0.0026(8)
C11B 0.0296(10) 0.0247(9) 0.0223(9) 0.0014(7) 0.0009(7) -0.0012(8)
C12B 0.0254(9) 0.0197(8) 0.0243(9) -0.0018(7) 0.0063(7) -0.0040(7)
C13B 0.0268(9) 0.0165(8) 0.0213(8) -0.0006(6) 0.0048(7) -0.0044(7)
C14B 0.0191(9) 0.0235(8) 0.0224(8) -0.0006(7) 0.0035(7) 0.0009(7)
C15B 0.0242(9) 0.0268(9) 0.0230(9) -0.0046(7) 0.0033(7) -0.0037(7)
C16B 0.0318(11) 0.0357(10) 0.0286(10) 0.0037(8) 0.0079(8) 0.0020(9)
C17B 0.0333(11) 0.0406(11) 0.0376(11) 0.0030(9) 0.0058(9) 0.0094(9)
C18B 0.0255(10) 0.0468(12) 0.0358(11) -0.0056(9) 0.0060(9) 0.0007(9)
C19B 0.0328(11) 0.0441(12) 0.0357(11) -0.0002(9) 0.0152(9) -0.0076(9)
C20B 0.0327(11) 0.0286(9) 0.0311(10) -0.0001(8) 0.0086(8) -0.0036(8)
C21B 0.0333(13) 0.0757(18) 0.0545(15) -0.0016(13) 0.0171(11) 0.0111(12)
C1M 0.0308(11) 0.0375(11) 0.0371(11) -0.0088(9) 0.0120(9) -0.0001(9)
C2M 0.0320(11) 0.0393(11) 0.0405(12) -0.0009(9) 0.0149(9) -0.0046(9)
C3M 0.0377(13) 0.0451(13) 0.0418(12) -0.0081(10) -0.0005(10) 0.0054(10)
C4M 0.0414(12) 0.0253(10) 0.0479(12) -0.0055(9) 0.0066(10) 0.0052(9)
C1N 0.0373(12) 0.0441(12) 0.0362(11) -0.0014(9) 0.0185(9) -0.0040(10)
C2N 0.0266(11) 0.0504(13) 0.0435(12) -0.0018(10) 0.0108(9) 0.0025(10)
C3N 0.0482(13) 0.0348(11) 0.0359(11) -0.0005(9) 0.0114(10) -0.0155(10)
C4N 0.0511(14) 0.0406(12) 0.0284(10) 0.0049(9) 0.0081(10) -0.0064(10)
C1S 0.0428(14) 0.0478(13) 0.0526(14) -0.0027(11) 0.0132(11) -0.0049(11)
Cl1S 0.0506(4) 0.0770(4) 0.0488(3) -0.0173(3) 0.0085(3) 0.0081(3)
Cl2S 0.0601(4) 0.0492(3) 0.0786(5) -0.0029(3) 0.0364(4) -0.0051(3)

loop_
_atom_type_symbol
_atom_type_description
_atom_type_scat_dispersion_real
_atom_type_scat_dispersion_imag
_atom_type_scat_source
C C 0.0033 0.0016 'International Tables Vol C Tables 4.2.6.8 and 6.1.1.4'
H H 0.0000 0.0000 'International Tables Vol C Tables 4.2.6.8 and 6.1.1.4'
N N 0.0061 0.0033 'International Tables Vol C Tables 4.2.6.8 and 6.1.1.4'
O O 0.0106 0.0060 'International Tables Vol C Tables 4.2.6.8 and 6.1.1.4'
Fe Fe 0.3463 0.8444 'International Tables Vol C Tables 4.2.6.8 and 6.1.1.4'
Cl Cl 0.1484 0.1585 'International Tables Vol C Tables 4.2.6.8 and 6.1.1.4'

loop_
_geom_angle_atom_site_label_1
_geom_angle_atom_site_label_2
_geom_angle_atom_site_label_3
_geom_angle
_geom_angle_site_symmetry_1
_geom_angle_site_symmetry_3
_geom_angle_publ_flag
O1B Fe1 O1A 175.02(5) . . ?
O1B Fe1 N2M 92.51(6) . . ?
O1A Fe1 N2M 92.27(6) . . ?
O1B Fe1 N2N 89.64(6) . . ?
O1A Fe1 N2N 88.42(6) . . ?
N2M Fe1 N2N 96.73(7) . . ?
O1B Fe1 N1M 94.92(6) . . ?
O1A Fe1 N1M 87.29(5) . . ?
N2M Fe1 N1M 79.78(6) . . ?
N2N Fe1 N1M 174.35(6) . . ?
O1B Fe1 N1N 84.45(5) . . ?
O1A Fe1 N1N 90.69(5) . . ?
N2M Fe1 N1N 175.47(6) . . ?
N2N Fe1 N1N 79.92(6) . . ?
N1M Fe1 N1N 103.80(6) . . ?
C3M N1M C4M 108.59(16) . . ?
C3M N1M C1M 110.36(16) . . ?
C4M N1M C1M 107.88(15) . . ?
C3M N1M Fe1 113.71(12) . . ?
C4M N1M Fe1 113.19(12) . . ?
C1M N1M Fe1 102.85(11) . . ?
C2M N2M Fe1 111.20(12) . . ?
C1N N1N C4N 108.55(16) . . ?
C1N N1N C3N 110.18(17) . . ?
C4N N1N C3N 108.10(16) . . ?
C1N N1N Fe1 102.54(11) . . ?
C4N N1N Fe1 113.72(12) . . ?
C3N N1N Fe1 113.56(12) . . ?
C2N N2N Fe1 109.24(13) . . ?
C14A O1A Fe1 128.72(11) . . ?
C14B O1B Fe1 136.06(11) . . ?
C3A C2A C7A 117.62(18) . . ?
C3A C2A C1A 121.06(18) . . ?
C7A C2A C1A 121.31(18) . . ?
C2A C3A C4A 121.21(18) . . ?
C5A C4A C3A 121.14(17) . . ?
C4A C5A C6A 117.63(17) . . ?
C4A C5A C8A 120.89(16) . . ?
C6A C5A C8A 121.38(16) . . ?
C7A C6A C5A 120.87(18) . . ?
C6A C7A C2A 121.49(17) . . ?
C9A C8A C13A 118.99(17) . . ?
C9A C8A C5A 118.57(16) . . ?
C13A C8A C5A 122.44(15) . . ?
C10A C9A C8A 120.57(18) . . ?
C11A C10A C9A 120.32(18) . . ?
C10A C11A C12A 120.96(19) . . ?
C11A C12A C13A 118.67(17) . . ?
C11A C12A C15A 119.05(17) . . ?
C13A C12A C15A 122.28(16) . . ?
C12A C13A C8A 120.47(16) . . ?
C12A C13A C14A 120.25(16) . . ?
C8A C13A C14A 119.11(16) . . ?
O2A C14A O1A 126.43(16) . . ?
O2A C14A C13A 119.93(15) . . ?
O1A C14A C13A 113.64(15) . . ?
C16A C15A C20A 117.60(18) . . ?
C16A C15A C12A 121.02(17) . . ?
C20A C15A C12A 121.30(17) . . ?
C17A C16A C15A 120.78(18) . . ?
C18A C17A C16A 121.34(19) . . ?
C17A C18A C19A 117.95(18) . . ?
C17A C18A C21A 122.18(19) . . ?
C19A C18A C21A 119.86(19) . . ?
C20A C19A C18A 121.23(18) . . ?
C19A C20A C15A 121.08(18) . . ?
C3B C2B C7B 117.15(18) . . ?
C3B C2B C1B 121.54(19) . . ?
C7B C2B C1B 121.30(18) . . ?
C4B C3B C2B 121.48(19) . . ?
C3B C4B C5B 121.42(17) . . ?
C4B C5B C6B 117.46(17) . . ?
C4B C5B C8B 119.85(16) . . ?
C6B C5B C8B 122.68(17) . . ?
C7B C6B C5B 120.62(18) . . ?
C6B C7B C2B 121.82(18) . . ?
C9B C8B C13B 118.85(17) . . ?
C9B C8B C5B 118.36(16) . . ?
C13B C8B C5B 122.70(15) . . ?
C10B C9B C8B 121.03(17) . . ?
C9B C10B C11B 119.85(17) . . ?
C10B C11B C12B 121.02(17) . . ?
C11B C12B C13B 119.06(16) . . ?
C11B C12B C15B 118.24(16) . . ?
C13B C12B C15B 122.69(15) . . ?
C12B C13B C8B 120.15(15) . . ?
C12B C13B C14B 119.20(15) . . ?
C8B C13B C14B 120.19(15) . . ?
O2B C14B O1B 126.99(16) . . ?
O2B C14B C13B 120.65(15) . . ?
O1B C14B C13B 112.35(14) . . ?
C16B C15B C20B 117.53(17) . . ?
C16B C15B C12B 120.11(16) . . ?
C20B C15B C12B 122.32(17) . . ?
C17B C16B C15B 121.52(19) . . ?
C16B C17B C18B 121.21(19) . . ?
C19B C18B C17B 117.30(19) . . ?
C19B C18B C21B 121.8(2) . . ?
C17B C18B C21B 120.8(2) . . ?
C20B C19B C18B 121.89(19) . . ?
C19B C20B C15B 120.54(19) . . ?
N1M C1M C2M 112.00(16) . . ?
N2M C2M C1M 109.33(17) . . ?
N1N C1N C2N 112.30(17) . . ?
N2N C2N C1N 109.33(17) . . ?
Cl2S C1S Cl1S 112.25(13) . . ?

loop_
_geom_bond_atom_site_label_1
_geom_bond_atom_site_label_2
_geom_bond_distance
_geom_bond_site_symmetry_2
_geom_bond_publ_flag
Fe1 O1B 2.0507(12) . ?
Fe1 O1A 2.0819(12) . ?
Fe1 N2M 2.1888(17) . ?
Fe1 N2N 2.2145(18) . ?
Fe1 N1M 2.2865(16) . ?
Fe1 N1N 2.3132(15) . ?
N1M C3M 1.466(3) . ?
N1M C4M 1.475(2) . ?
N1M C1M 1.484(3) . ?
N2M C2M 1.463(3) . ?
N1N C1N 1.474(3) . ?
N1N C4N 1.477(3) . ?
N1N C3N 1.481(2) . ?
N2N C2N 1.476(3) . ?
O1A C14A 1.273(2) . ?
O2A C14A 1.237(2) . ?
O1B C14B 1.268(2) . ?
O2B C14B 1.229(2) . ?
C1A C2A 1.509(3) . ?
C2A C3A 1.387(3) . ?
C2A C7A 1.390(3) . ?
C3A C4A 1.390(3) . ?
C4A C5A 1.386(3) . ?
C5A C6A 1.400(2) . ?
C5A C8A 1.489(3) . ?
C6A C7A 1.381(3) . ?
C8A C9A 1.396(2) . ?
C8A C13A 1.406(2) . ?
C9A C10A 1.381(3) . ?
C10A C11A 1.378(3) . ?
C11A C12A 1.398(3) . ?
C12A C13A 1.403(3) . ?
C12A C15A 1.492(3) . ?
C13A C14A 1.517(2) . ?
C15A C16A 1.396(3) . ?
C15A C20A 1.398(3) . ?
C16A C17A 1.390(3) . ?
C17A C18A 1.384(3) . ?
C18A C19A 1.390(3) . ?
C18A C21A 1.505(3) . ?
C19A C20A 1.382(3) . ?
C1B C2B 1.500(3) . ?
C2B C3B 1.390(3) . ?
C2B C7B 1.392(3) . ?
C3B C4B 1.383(3) . ?
C4B C5B 1.393(3) . ?
C5B C6B 1.399(2) . ?
C5B C8B 1.491(3) . ?
C6B C7B 1.389(3) . ?
C8B C9B 1.396(2) . ?
C8B C13B 1.410(2) . ?
C9B C10B 1.379(3) . ?
C10B C11B 1.380(3) . ?
C11B C12B 1.397(2) . ?
C12B C13B 1.399(2) . ?
C12B C15B 1.492(3) . ?
C13B C14B 1.524(2) . ?
C15B C16B 1.390(3) . ?
C15B C20B 1.396(3) . ?
C16B C17B 1.381(3) . ?
C17B C18B 1.389(3) . ?
C18B C19B 1.389(3) . ?
C18B C21B 1.508(3) . ?
C19B C20B 1.385(3) . ?
C1M C2M 1.513(3) . ?
C1N C2N 1.511(3) . ?
C1S Cl2S 1.738(2) . ?
C1S Cl1S 1.766(2) . ?
